data_4135065
loop_
_publ_author_name
'Somerville, Rosie J.'
'Odena, Carlota'
'Obst, Marc F.'
'Hazari, Nilay'
'Hopmann, Kathrin H.'
'Martin, Ruben'

_publ_section_title
;
 Ni(I)-Alkyl Complexes Bearing Phenanthroline Ligands: Experimental
 Evidence for CO<sub>2</sub> Insertion at Ni(I) Centers.
;
_journal_issue 25
_journal_name_full 'Journal of the American Chemical Society'
_journal_page_first 10936
_journal_page_last 10941
_journal_paper_doi 10.1021/jacs.0c04695
_journal_volume 142
_journal_year 2020
_chemical_formula_sum 'C36 H40 Cl N2 Ni'
_chemical_formula_weight 594.86
_space_group_crystal_system monoclinic
_space_group_IT_number 14
_space_group_name_Hall '-P 2ybc'
_space_group_name_H-M_alt 'P 1 21/c 1'
_atom_sites_solution_hydrogens geom
_audit_creation_method SHELXL-2018/3
_cell_angle_alpha 90
_cell_angle_beta 103.029(5)
_cell_angle_gamma 90
_cell_formula_units_Z 4
_cell_length_a 9.8891(16)
_cell_length_b 21.524(3)
_cell_length_c 14.620(2)
_cell_measurement_reflns_used 3477
_cell_measurement_temperature 100(2)
_cell_measurement_theta_max 26.29
_cell_measurement_theta_min 2.37
_cell_volume 3031.8(8)
_computing_cell_refinement 'Bruker APEX2 v2014.9-0'
_computing_data_collection 'Bruker APEX2 v2014.9-0'
_computing_data_reduction 'Bruker APEX2 v2014.9-0'
_computing_molecular_graphics 'shelXle (H&#x00FC;bschle, Sheldrick and Dittirch, 2011)'
_computing_publication_material 'SHELXL-2018/3 (Sheldrick, 2018)'
_computing_structure_refinement 'SHELXL-2018/3 (Sheldrick, 2018)'
_computing_structure_solution 'SHELXT (Sheldrick, 2018)'
_diffrn_ambient_temperature 100(2)
_diffrn_detector_area_resol_mean 512
_diffrn_detector_type '4K CCD area detector APEX II'
_diffrn_measured_fraction_theta_full 0.972
_diffrn_measured_fraction_theta_max 0.955
_diffrn_measurement_device_type 'APEX DUO Kappa 4-axis goniometer'
_diffrn_measurement_method
;
 Fullsphere data collection, phi and omega scans
;
_diffrn_radiation_monochromator 'Quazar MX Multilayer Optics'
_diffrn_radiation_type MoK\a
_diffrn_radiation_wavelength 0.71073
_diffrn_reflns_av_R_equivalents 0.0687
_diffrn_reflns_av_unetI/netI 0.0862
_diffrn_reflns_Laue_measured_fraction_full 0.972
_diffrn_reflns_Laue_measured_fraction_max 0.955
_diffrn_reflns_limit_h_max 12
_diffrn_reflns_limit_h_min -12
_diffrn_reflns_limit_k_max 26
_diffrn_reflns_limit_k_min -26
_diffrn_reflns_limit_l_max 13
_diffrn_reflns_limit_l_min -18
_diffrn_reflns_number 19883
_diffrn_reflns_point_group_measured_fraction_full 0.972
_diffrn_reflns_point_group_measured_fraction_max 0.955
_diffrn_reflns_theta_full 25.242
_diffrn_reflns_theta_max 26.565
_diffrn_reflns_theta_min 2.114
_diffrn_source 'Microfocus source E025 IuS'
_diffrn_source_current 0.6
_diffrn_source_power 50
_diffrn_source_size '0.2 mm x 0.2 mm fine focus'
_diffrn_source_type 'Bruker APEX DUO'
_exptl_absorpt_coefficient_mu 0.755
_exptl_absorpt_correction_T_max 0.7454
_exptl_absorpt_correction_T_min 0.4986
_exptl_absorpt_correction_type multi-scan
_exptl_absorpt_process_details SADABS-2014/4
_exptl_crystal_colour purple
_exptl_crystal_density_diffrn 1.303
_exptl_crystal_description needle
_exptl_crystal_F_000 1260
_exptl_crystal_size_max 0.200
_exptl_crystal_size_mid 0.050
_exptl_crystal_size_min 0.050
_refine_diff_density_max 0.845
_refine_diff_density_min -0.554
_refine_diff_density_rms 0.082
_refine_ls_extinction_method none
_refine_ls_goodness_of_fit_ref 1.032
_refine_ls_hydrogen_treatment constr
_refine_ls_matrix_type full
_refine_ls_number_parameters 363
_refine_ls_number_reflns 6057
_refine_ls_number_restraints 0
_refine_ls_restrained_S_all 1.032
_refine_ls_R_factor_all 0.0935
_refine_ls_R_factor_gt 0.0526
_refine_ls_shift/su_max 0.001
_refine_ls_shift/su_mean 0.000
_refine_ls_structure_factor_coef Fsqd
_refine_ls_weighting_details 'w=1/[\s^2^(Fo^2^)+(0.0556P)^2^+0.9888P] where P=(Fo^2^+2Fc^2^)/3'
_refine_ls_weighting_scheme calc
_refine_ls_wR_factor_gt 0.1148
_refine_ls_wR_factor_ref 0.1306
_reflns_Friedel_coverage 0.000
_reflns_number_gt 4086
_reflns_number_total 6057
_reflns_threshold_expression 'I > 2\s(I)'
_cod_data_source_file ja0c04695_si_002.cif
_cod_data_source_block mo_RJS926_0m
_cod_depositor_comments 'Adding full bibliography for 4135064--4135066.cif.'
_cod_original_sg_symbol_H-M 'P 21/c'
_cod_database_code 4135065
_shelx_shelxl_version_number 2018/3
_shelx_space_group_comment
;
The symmetry employed for this shelxl refinement is uniquely defined
by the following loop, which should always be used as a source of
symmetry information in preference to the above space-group names.
They are only intended as comments.
;
_shelx_estimated_absorpt_t_min 0.864
_shelx_estimated_absorpt_t_max 0.963

loop_
_space_group_symop_operation_xyz
'x, y, z'
'-x, y+1/2, -z+1/2'
'-x, -y, -z'
'x, -y-1/2, z-1/2'

loop_
_atom_site_label
_atom_site_type_symbol
_atom_site_fract_x
_atom_site_fract_y
_atom_site_fract_z
_atom_site_U_iso_or_equiv
_atom_site_adp_type
_atom_site_occupancy
_atom_site_site_symmetry_order
_atom_site_calc_flag
_atom_site_refinement_flags_posn
_atom_site_refinement_flags_adp
_atom_site_refinement_flags_occupancy
_atom_site_disorder_assembly
_atom_site_disorder_group
Ni1 Ni 0.75349(4) 0.46371(2) 0.58622(3) 0.01947(14) Uani 1 1 d . . . . .
Cl1 Cl 0.84015(9) 0.38707(4) 0.67339(6) 0.0271(2) Uani 1 1 d . . . . .
N1 N 0.6329(2) 0.53339(12) 0.60179(18) 0.0181(6) Uani 1 1 d . . . . .
N2 N 0.7532(2) 0.50361(12) 0.46739(18) 0.0176(6) Uani 1 1 d . . . . .
C1 C 0.5766(3) 0.54687(15) 0.6737(2) 0.0199(7) Uani 1 1 d . . . . .
C2 C 0.4924(3) 0.59863(15) 0.6722(2) 0.0195(7) Uani 1 1 d . . . . .
H2 H 0.449933 0.605417 0.723480 0.023 Uiso 1 1 calc R U . . .
C3 C 0.4679(3) 0.64084(15) 0.5985(2) 0.0174(7) Uani 1 1 d . . . . .
C4 C 0.5326(3) 0.62858(15) 0.5229(2) 0.0185(7) Uani 1 1 d . . . . .
C5 C 0.6102(3) 0.57354(15) 0.5269(2) 0.0171(7) Uani 1 1 d . . . . .
C6 C 0.5308(3) 0.66864(15) 0.4440(2) 0.0187(7) Uani 1 1 d . . . . .
H6 H 0.484958 0.707600 0.441301 0.022 Uiso 1 1 calc R U . . .
C7 C 0.5920(3) 0.65283(15) 0.3738(2) 0.0191(7) Uani 1 1 d . . . . .
H7 H 0.587296 0.680856 0.322951 0.023 Uiso 1 1 calc R U . . .
C8 C 0.6645(3) 0.59478(14) 0.3733(2) 0.0167(7) Uani 1 1 d . . . . .
C9 C 0.6771(3) 0.55725(15) 0.4535(2) 0.0179(7) Uani 1 1 d . . . . .
C10 C 0.7315(3) 0.57454(15) 0.3018(2) 0.0191(7) Uani 1 1 d . . . . .
C11 C 0.8119(3) 0.52116(15) 0.3198(2) 0.0191(7) Uani 1 1 d . . . . .
H11 H 0.861335 0.507733 0.274762 0.023 Uiso 1 1 calc R U . . .
C12 C 0.8225(3) 0.48649(15) 0.4019(2) 0.0188(7) Uani 1 1 d . . . . .
C13 C 0.6156(3) 0.50641(16) 0.7595(2) 0.0220(8) Uani 1 1 d . . . . .
H13A H 0.635954 0.463803 0.740936 0.026 Uiso 1 1 calc R U . . .
H13B H 0.537138 0.504177 0.791153 0.026 Uiso 1 1 calc R U . . .
C14 C 0.7441(3) 0.53345(18) 0.8273(2) 0.0310(9) Uani 1 1 d . . . . .
H14A H 0.817134 0.541061 0.792175 0.037 Uiso 1 1 calc R U . . .
H14B H 0.718959 0.574021 0.850759 0.037 Uiso 1 1 calc R U . . .
C15 C 0.8028(4) 0.49217(19) 0.9104(2) 0.0330(9) Uani 1 1 d . . . . .
H15A H 0.828196 0.451812 0.886436 0.040 Uiso 1 1 calc R U . . .
H15B H 0.889307 0.511403 0.946675 0.040 Uiso 1 1 calc R U . . .
C16 C 0.7088(3) 0.47975(16) 0.9765(2) 0.0245(8) Uani 1 1 d . . . . .
H16A H 0.621686 0.460784 0.940739 0.029 Uiso 1 1 calc R U . . .
H16B H 0.684762 0.519818 1.002087 0.029 Uiso 1 1 calc R U . . .
C17 C 0.7724(4) 0.43725(18) 1.0577(2) 0.0326(9) Uani 1 1 d . . . . .
H17A H 0.800576 0.397911 1.032221 0.039 Uiso 1 1 calc R U . . .
H17B H 0.857147 0.457135 1.095335 0.039 Uiso 1 1 calc R U . . .
C18 C 0.6752(4) 0.42251(19) 1.1214(2) 0.0354(10) Uani 1 1 d . . . . .
H18A H 0.718924 0.391955 1.168618 0.053 Uiso 1 1 calc R U . . .
H18B H 0.588336 0.405455 1.084042 0.053 Uiso 1 1 calc R U . . .
H18C H 0.655629 0.460571 1.152880 0.053 Uiso 1 1 calc R U . . .
C19 C 0.3806(3) 0.69594(15) 0.6042(2) 0.0198(7) Uani 1 1 d . . . . .
C20 C 0.3925(3) 0.72671(16) 0.6896(2) 0.0237(8) Uani 1 1 d . . . . .
H20 H 0.460204 0.713278 0.742854 0.028 Uiso 1 1 calc R U . . .
C21 C 0.3077(3) 0.77630(16) 0.6983(3) 0.0265(8) Uani 1 1 d . . . . .
H21 H 0.316183 0.796059 0.757479 0.032 Uiso 1 1 calc R U . . .
C22 C 0.2111(3) 0.79712(17) 0.6216(2) 0.0283(9) Uani 1 1 d . . . . .
H22 H 0.153574 0.831562 0.627514 0.034 Uiso 1 1 calc R U . . .
C23 C 0.1977(3) 0.76788(16) 0.5361(3) 0.0268(8) Uani 1 1 d . . . . .
H23 H 0.131146 0.782465 0.483064 0.032 Uiso 1 1 calc R U . . .
C24 C 0.2807(3) 0.71743(16) 0.5268(2) 0.0213(8) Uani 1 1 d . . . . .
H24 H 0.269820 0.697314 0.467712 0.026 Uiso 1 1 calc R U . . .
C25 C 0.7155(3) 0.60685(15) 0.2109(2) 0.0184(7) Uani 1 1 d . . . . .
C26 C 0.5853(3) 0.62903(15) 0.1629(2) 0.0202(7) Uani 1 1 d . . . . .
H26 H 0.506807 0.623276 0.189338 0.024 Uiso 1 1 calc R U . . .
C27 C 0.5698(3) 0.65894(15) 0.0782(2) 0.0224(8) Uani 1 1 d . . . . .
H27 H 0.481019 0.673810 0.046857 0.027 Uiso 1 1 calc R U . . .
C28 C 0.6827(4) 0.66763(16) 0.0381(2) 0.0258(8) Uani 1 1 d . . . . .
H28 H 0.671696 0.688396 -0.020479 0.031 Uiso 1 1 calc R U . . .
C29 C 0.8122(4) 0.64562(16) 0.0844(2) 0.0268(8) Uani 1 1 d . . . . .
H29 H 0.890158 0.651419 0.057423 0.032 Uiso 1 1 calc R U . . .
C30 C 0.8282(3) 0.61542(16) 0.1694(2) 0.0235(8) Uani 1 1 d . . . . .
H30 H 0.917042 0.600253 0.200087 0.028 Uiso 1 1 calc R U . . .
C31 C 0.9054(3) 0.42772(15) 0.4235(2) 0.0204(7) Uani 1 1 d . . . . .
H31A H 0.840758 0.394009 0.431178 0.025 Uiso 1 1 calc R U . . .
H31B H 0.971162 0.433263 0.484938 0.025 Uiso 1 1 calc R U . . .
C32 C 0.9879(3) 0.40567(15) 0.3536(2) 0.0206(7) Uani 1 1 d . . . . .
H32A H 0.924491 0.400245 0.291247 0.025 Uiso 1 1 calc R U . . .
H32B H 1.057480 0.437572 0.347639 0.025 Uiso 1 1 calc R U . . .
C33 C 1.0610(3) 0.34472(15) 0.3844(2) 0.0241(8) Uani 1 1 d . . . . .
H33A H 0.990331 0.313585 0.391439 0.029 Uiso 1 1 calc R U . . .
H33B H 1.123305 0.350786 0.447002 0.029 Uiso 1 1 calc R U . . .
C34 C 1.1459(3) 0.31834(17) 0.3186(2) 0.0240(8) Uani 1 1 d . . . . .
H34A H 1.210761 0.350790 0.306709 0.029 Uiso 1 1 calc R U . . .
H34B H 1.202272 0.283273 0.350478 0.029 Uiso 1 1 calc R U . . .
C35 C 1.0602(4) 0.2957(2) 0.2250(3) 0.0397(10) Uani 1 1 d . . . . .
H35A H 1.010470 0.331385 0.190020 0.048 Uiso 1 1 calc R U . . .
H35B H 0.989856 0.265714 0.236422 0.048 Uiso 1 1 calc R U . . .
C36 C 1.1490(4) 0.2648(2) 0.1658(3) 0.0431(11) Uani 1 1 d . . . . .
H36A H 1.090345 0.252539 0.105124 0.065 Uiso 1 1 calc R U . . .
H36B H 1.193802 0.227858 0.198448 0.065 Uiso 1 1 calc R U . . .
H36C H 1.220174 0.293987 0.155553 0.065 Uiso 1 1 calc R U . . .

loop_
_atom_site_aniso_label
_atom_site_aniso_U_11
_atom_site_aniso_U_22
_atom_site_aniso_U_33
_atom_site_aniso_U_23
_atom_site_aniso_U_13
_atom_site_aniso_U_12
Ni1 0.0226(2) 0.0123(2) 0.0231(2) 0.00184(19) 0.00419(17) -0.00090(18)
Cl1 0.0318(5) 0.0177(5) 0.0284(5) 0.0065(4) -0.0002(4) -0.0018(4)
N1 0.0193(13) 0.0150(14) 0.0194(14) 0.0010(12) 0.0029(11) -0.0042(12)
N2 0.0176(13) 0.0129(15) 0.0215(15) -0.0003(12) 0.0026(11) -0.0034(11)
C1 0.0187(16) 0.0168(19) 0.0233(18) -0.0014(15) 0.0028(14) -0.0076(14)
C2 0.0222(17) 0.0178(18) 0.0199(17) -0.0017(14) 0.0076(14) -0.0025(14)
C3 0.0183(16) 0.0141(17) 0.0192(17) -0.0019(14) 0.0031(13) -0.0040(13)
C4 0.0171(16) 0.0150(18) 0.0218(17) 0.0000(14) 0.0010(13) -0.0051(13)
C5 0.0174(15) 0.0134(17) 0.0195(17) -0.0028(14) 0.0017(13) -0.0053(13)
C6 0.0192(16) 0.0112(17) 0.0242(18) -0.0013(14) 0.0018(14) 0.0000(13)
C7 0.0198(16) 0.0145(17) 0.0224(18) 0.0015(14) 0.0033(14) -0.0021(14)
C8 0.0173(15) 0.0124(17) 0.0200(17) -0.0020(14) 0.0032(13) -0.0046(13)
C9 0.0144(15) 0.0148(17) 0.0232(18) -0.0039(14) 0.0018(13) -0.0043(13)
C10 0.0168(16) 0.0160(18) 0.0229(18) -0.0024(14) 0.0011(14) -0.0066(14)
C11 0.0180(16) 0.0168(18) 0.0224(18) -0.0042(14) 0.0040(14) -0.0027(13)
C12 0.0183(16) 0.0153(17) 0.0218(18) 0.0001(14) 0.0025(14) -0.0056(13)
C13 0.0275(18) 0.0173(18) 0.0235(18) 0.0010(15) 0.0104(15) -0.0027(15)
C14 0.0273(18) 0.033(2) 0.031(2) 0.0073(18) 0.0022(16) -0.0045(17)
C15 0.0305(19) 0.037(2) 0.030(2) 0.0094(18) 0.0022(16) 0.0019(18)
C16 0.0276(18) 0.022(2) 0.0233(19) -0.0009(15) 0.0047(15) -0.0041(15)
C17 0.040(2) 0.031(2) 0.028(2) 0.0031(17) 0.0104(17) 0.0039(18)
C18 0.036(2) 0.040(2) 0.029(2) -0.0010(18) 0.0042(17) -0.0070(19)
C19 0.0193(16) 0.0119(17) 0.0291(19) -0.0005(15) 0.0071(14) -0.0030(13)
C20 0.0235(17) 0.0212(19) 0.0257(19) -0.0010(16) 0.0042(15) -0.0038(15)
C21 0.0283(19) 0.021(2) 0.033(2) -0.0070(16) 0.0117(16) -0.0027(16)
C22 0.0251(18) 0.019(2) 0.041(2) -0.0053(17) 0.0076(17) 0.0008(15)
C23 0.0226(18) 0.022(2) 0.034(2) 0.0018(17) 0.0033(16) -0.0009(15)
C24 0.0235(17) 0.0190(18) 0.0224(18) -0.0033(15) 0.0076(14) -0.0053(14)
C25 0.0232(17) 0.0104(17) 0.0207(17) -0.0028(14) 0.0030(14) -0.0014(14)
C26 0.0232(17) 0.0134(18) 0.0243(18) -0.0040(14) 0.0058(14) -0.0031(14)
C27 0.0263(18) 0.0158(18) 0.0228(18) -0.0025(15) 0.0010(15) 0.0001(14)
C28 0.039(2) 0.0160(19) 0.0223(18) 0.0043(15) 0.0058(16) 0.0003(16)
C29 0.0272(18) 0.027(2) 0.029(2) 0.0008(16) 0.0120(15) -0.0034(16)
C30 0.0225(17) 0.0216(19) 0.0256(19) -0.0004(15) 0.0039(14) -0.0008(15)
C31 0.0238(17) 0.0144(18) 0.0229(18) 0.0011(15) 0.0048(14) -0.0013(14)
C32 0.0218(17) 0.0156(18) 0.0241(18) 0.0020(14) 0.0049(14) -0.0019(14)
C33 0.0261(18) 0.0160(18) 0.0294(19) 0.0030(15) 0.0044(15) -0.0004(15)
C34 0.0221(17) 0.0228(19) 0.0281(19) 0.0052(16) 0.0078(15) 0.0036(15)
C35 0.030(2) 0.042(3) 0.044(2) -0.014(2) 0.0038(18) 0.0121(19)
C36 0.047(2) 0.040(3) 0.043(2) -0.002(2) 0.013(2) 0.019(2)

loop_
_atom_type_symbol
_atom_type_description
_atom_type_scat_dispersion_real
_atom_type_scat_dispersion_imag
_atom_type_scat_source
C C 0.0033 0.0016 'International Tables Vol C Tables 4.2.6.8 and 6.1.1.4'
H H 0.0000 0.0000 'International Tables Vol C Tables 4.2.6.8 and 6.1.1.4'
N N 0.0061 0.0033 'International Tables Vol C Tables 4.2.6.8 and 6.1.1.4'
Cl Cl 0.1484 0.1585 'International Tables Vol C Tables 4.2.6.8 and 6.1.1.4'
Ni Ni 0.3393 1.1124 'International Tables Vol C Tables 4.2.6.8 and 6.1.1.4'

loop_
_geom_angle_atom_site_label_1
_geom_angle_atom_site_label_2
_geom_angle_atom_site_label_3
_geom_angle
_geom_angle_site_symmetry_1
_geom_angle_site_symmetry_3
_geom_angle_publ_flag
N2 Ni1 N1 83.51(11) . . ?
N2 Ni1 Cl1 142.61(9) . . ?
N1 Ni1 Cl1 133.80(8) . . ?
C1 N1 C5 118.2(3) . . ?
C1 N1 Ni1 129.3(2) . . ?
C5 N1 Ni1 112.5(2) . . ?
C12 N2 C9 118.4(3) . . ?
C12 N2 Ni1 128.1(2) . . ?
C9 N2 Ni1 113.4(2) . . ?
N1 C1 C2 121.3(3) . . ?
N1 C1 C13 117.4(3) . . ?
C2 C1 C13 121.2(3) . . ?
C1 C2 C3 122.5(3) . . ?
C2 C3 C4 116.9(3) . . ?
C2 C3 C19 118.9(3) . . ?
C4 C3 C19 124.3(3) . . ?
C5 C4 C3 117.5(3) . . ?
C5 C4 C6 116.5(3) . . ?
C3 C4 C6 125.9(3) . . ?
N1 C5 C4 123.6(3) . . ?
N1 C5 C9 115.2(3) . . ?
C4 C5 C9 121.2(3) . . ?
C7 C6 C4 122.2(3) . . ?
C6 C7 C8 122.1(3) . . ?
C9 C8 C10 117.8(3) . . ?
C9 C8 C7 116.4(3) . . ?
C10 C8 C7 125.6(3) . . ?
N2 C9 C8 123.5(3) . . ?
N2 C9 C5 115.4(3) . . ?
C8 C9 C5 121.1(3) . . ?
C11 C10 C8 117.0(3) . . ?
C11 C10 C25 120.1(3) . . ?
C8 C10 C25 122.8(3) . . ?
C10 C11 C12 122.3(3) . . ?
N2 C12 C11 120.8(3) . . ?
N2 C12 C31 114.9(3) . . ?
C11 C12 C31 124.3(3) . . ?
C1 C13 C14 109.7(3) . . ?
C15 C14 C13 114.0(3) . . ?
C16 C15 C14 116.0(3) . . ?
C15 C16 C17 113.7(3) . . ?
C18 C17 C16 113.5(3) . . ?
C20 C19 C24 117.9(3) . . ?
C20 C19 C3 119.9(3) . . ?
C24 C19 C3 122.2(3) . . ?
C21 C20 C19 121.3(3) . . ?
C22 C21 C20 120.1(3) . . ?
C21 C22 C23 119.9(3) . . ?
C22 C23 C24 120.6(3) . . ?
C23 C24 C19 120.3(3) . . ?
C30 C25 C26 118.0(3) . . ?
C30 C25 C10 121.3(3) . . ?
C26 C25 C10 120.7(3) . . ?
C27 C26 C25 120.9(3) . . ?
C26 C27 C28 120.6(3) . . ?
C27 C28 C29 119.3(3) . . ?
C30 C29 C28 120.3(3) . . ?
C29 C30 C25 120.9(3) . . ?
C12 C31 C32 118.1(3) . . ?
C33 C32 C31 111.3(3) . . ?
C32 C33 C34 115.4(3) . . ?
C35 C34 C33 114.4(3) . . ?
C34 C35 C36 112.2(3) . . ?

loop_
_geom_bond_atom_site_label_1
_geom_bond_atom_site_label_2
_geom_bond_distance
_geom_bond_site_symmetry_2
_geom_bond_publ_flag
Ni1 N2 1.937(3) . ?
Ni1 N1 1.961(3) . ?
Ni1 Cl1 2.1417(9) . ?
N1 C1 1.328(4) . ?
N1 C5 1.374(4) . ?
N2 C12 1.349(4) . ?
N2 C9 1.368(4) . ?
C1 C2 1.388(4) . ?
C1 C13 1.504(4) . ?
C2 C3 1.389(4) . ?
C3 C4 1.421(5) . ?
C3 C19 1.480(4) . ?
C4 C5 1.406(4) . ?
C4 C6 1.436(4) . ?
C5 C9 1.425(5) . ?
C6 C7 1.348(5) . ?
C7 C8 1.441(4) . ?
C8 C9 1.406(4) . ?
C8 C10 1.427(5) . ?
C10 C11 1.388(4) . ?
C10 C25 1.476(4) . ?
C11 C12 1.396(5) . ?
C12 C31 1.502(4) . ?
C13 C14 1.539(4) . ?
C14 C15 1.511(5) . ?
C15 C16 1.508(5) . ?
C16 C17 1.518(5) . ?
C17 C18 1.515(5) . ?
C19 C20 1.395(5) . ?
C19 C24 1.402(4) . ?
C20 C21 1.381(5) . ?
C21 C22 1.374(5) . ?
C22 C23 1.380(5) . ?
C23 C24 1.386(5) . ?
C25 C30 1.396(5) . ?
C25 C26 1.404(4) . ?
C26 C27 1.373(4) . ?
C27 C28 1.386(5) . ?
C28 C29 1.390(5) . ?
C29 C30 1.379(5) . ?
C31 C32 1.520(5) . ?
C32 C33 1.517(4) . ?
C33 C34 1.522(5) . ?
C34 C35 1.518(5) . ?
C35 C36 1.519(5) . ?

loop_
_geom_torsion_atom_site_label_1
_geom_torsion_atom_site_label_2
_geom_torsion_atom_site_label_3
_geom_torsion_atom_site_label_4
_geom_torsion
_geom_torsion_site_symmetry_1
_geom_torsion_site_symmetry_2
_geom_torsion_site_symmetry_3
_geom_torsion_site_symmetry_4
_geom_torsion_publ_flag
C5 N1 C1 C2 2.6(4) . . . . ?
Ni1 N1 C1 C2 -179.7(2) . . . . ?
C5 N1 C1 C13 -173.3(3) . . . . ?
Ni1 N1 C1 C13 4.4(4) . . . . ?
N1 C1 C2 C3 -3.5(5) . . . . ?
C13 C1 C2 C3 172.3(3) . . . . ?
C1 C2 C3 C4 0.5(4) . . . . ?
C1 C2 C3 C19 -177.9(3) . . . . ?
C2 C3 C4 C5 2.9(4) . . . . ?
C19 C3 C4 C5 -178.8(3) . . . . ?
C2 C3 C4 C6 -174.4(3) . . . . ?
C19 C3 C4 C6 3.9(5) . . . . ?
C1 N1 C5 C4 1.1(4) . . . . ?
Ni1 N1 C5 C4 -177.0(2) . . . . ?
C1 N1 C5 C9 178.2(3) . . . . ?
Ni1 N1 C5 C9 0.1(3) . . . . ?
C3 C4 C5 N1 -3.9(4) . . . . ?
C6 C4 C5 N1 173.7(3) . . . . ?
C3 C4 C5 C9 179.2(3) . . . . ?
C6 C4 C5 C9 -3.2(4) . . . . ?
C5 C4 C6 C7 4.4(4) . . . . ?
C3 C4 C6 C7 -178.3(3) . . . . ?
C4 C6 C7 C8 -0.5(5) . . . . ?
C6 C7 C8 C9 -4.6(4) . . . . ?
C6 C7 C8 C10 179.9(3) . . . . ?
C12 N2 C9 C8 1.6(4) . . . . ?
Ni1 N2 C9 C8 178.6(2) . . . . ?
C12 N2 C9 C5 -178.1(3) . . . . ?
Ni1 N2 C9 C5 -1.1(3) . . . . ?
C10 C8 C9 N2 1.9(4) . . . . ?
C7 C8 C9 N2 -174.0(3) . . . . ?
C10 C8 C9 C5 -178.4(3) . . . . ?
C7 C8 C9 C5 5.7(4) . . . . ?
N1 C5 C9 N2 0.7(4) . . . . ?
C4 C5 C9 N2 177.9(3) . . . . ?
N1 C5 C9 C8 -179.0(3) . . . . ?
C4 C5 C9 C8 -1.8(4) . . . . ?
C9 C8 C10 C11 -4.0(4) . . . . ?
C7 C8 C10 C11 171.4(3) . . . . ?
C9 C8 C10 C25 174.3(3) . . . . ?
C7 C8 C10 C25 -10.2(5) . . . . ?
C8 C10 C11 C12 3.0(4) . . . . ?
C25 C10 C11 C12 -175.4(3) . . . . ?
C9 N2 C12 C11 -2.8(4) . . . . ?
Ni1 N2 C12 C11 -179.3(2) . . . . ?
C9 N2 C12 C31 178.9(3) . . . . ?
Ni1 N2 C12 C31 2.5(4) . . . . ?
C10 C11 C12 N2 0.5(5) . . . . ?
C10 C11 C12 C31 178.6(3) . . . . ?
N1 C1 C13 C14 90.4(4) . . . . ?
C2 C1 C13 C14 -85.6(4) . . . . ?
C1 C13 C14 C15 -172.8(3) . . . . ?
C13 C14 C15 C16 -63.1(4) . . . . ?
C14 C15 C16 C17 179.1(3) . . . . ?
C15 C16 C17 C18 -177.3(3) . . . . ?
C2 C3 C19 C20 39.1(4) . . . . ?
C4 C3 C19 C20 -139.2(3) . . . . ?
C2 C3 C19 C24 -138.2(3) . . . . ?
C4 C3 C19 C24 43.5(5) . . . . ?
C24 C19 C20 C21 0.7(5) . . . . ?
C3 C19 C20 C21 -176.7(3) . . . . ?
C19 C20 C21 C22 -1.3(5) . . . . ?
C20 C21 C22 C23 0.8(5) . . . . ?
C21 C22 C23 C24 0.3(5) . . . . ?
C22 C23 C24 C19 -0.8(5) . . . . ?
C20 C19 C24 C23 0.3(5) . . . . ?
C3 C19 C24 C23 177.7(3) . . . . ?
C11 C10 C25 C30 -42.3(4) . . . . ?
C8 C10 C25 C30 139.4(3) . . . . ?
C11 C10 C25 C26 136.7(3) . . . . ?
C8 C10 C25 C26 -41.6(4) . . . . ?
C30 C25 C26 C27 -0.8(5) . . . . ?
C10 C25 C26 C27 -179.8(3) . . . . ?
C25 C26 C27 C28 0.3(5) . . . . ?
C26 C27 C28 C29 0.1(5) . . . . ?
C27 C28 C29 C30 0.1(5) . . . . ?
C28 C29 C30 C25 -0.6(5) . . . . ?
C26 C25 C30 C29 1.0(5) . . . . ?
C10 C25 C30 C29 179.9(3) . . . . ?
N2 C12 C31 C32 -179.3(3) . . . . ?
C11 C12 C31 C32 2.5(5) . . . . ?
C12 C31 C32 C33 -177.9(3) . . . . ?
C31 C32 C33 C34 179.6(3) . . . . ?
C32 C33 C34 C35 -68.7(4) . . . . ?
C33 C34 C35 C36 -175.0(3) . . . . ?
